data_1561308
loop_
_publ_author_name
'Sun, Meng'
'Guo, Brian'
'Xu, Mingming'
'Zhao, Ming'
'Onakpa, Monday M.'
'Wu, Zhenlong'
'Burdette, Joanna E.'
'Che, Chun-Tao'

_publ_section_title
;
 (9\bH)- and 17-Nor-Pimaranes from Icacina oliviformis
;
_journal_name_full 'Journal of Natural Products'
_journal_paper_doi 10.1021/acs.jnatprod.9b01131
_journal_year 2021
_chemical_absolute_configuration ad
_chemical_formula_moiety 'C26 H30 O12, 3(H2 O)'
_chemical_formula_sum 'C26 H36 O15'
_chemical_formula_weight 588.55
_space_group_crystal_system monoclinic
_space_group_IT_number 4
_space_group_name_Hall 'P 2yb'
_space_group_name_H-M_alt 'P 1 21 1'
_atom_sites_solution_hydrogens mixed
_audit_creation_date 2020-10-20
_audit_creation_method
;
Olex2 1.3
(compiled 2020.07.31 svn.rc2a77460 for OlexSys, GUI svn.r6145)
;
_cell_angle_alpha 90
_cell_angle_beta 95.880(5)
_cell_angle_gamma 90
_cell_formula_units_Z 2
_cell_length_a 10.6480(12)
_cell_length_b 6.3182(7)
_cell_length_c 20.729(2)
_cell_measurement_reflns_used 6805
_cell_measurement_temperature 193(2)
_cell_measurement_theta_max 53.74
_cell_measurement_theta_min 3.63
_cell_volume 1387.2(3)
_computing_molecular_graphics 'Olex2 1.3 (Dolomanov et al., 2009)'
_computing_publication_material 'Olex2 1.3 (Dolomanov et al., 2009)'
_computing_structure_refinement 'SHELXL 2018/3 (Sheldrick, 2015)'
_computing_structure_solution 'SHELXT 2014/5 (Sheldrick, 2014)'
_diffrn_ambient_temperature 193.0
_diffrn_measured_fraction_theta_full 0.983
_diffrn_measured_fraction_theta_max 0.965
_diffrn_measurement_device_type 'Bruker APEX-II CCD'
_diffrn_measurement_method '\f and \w scans'
_diffrn_radiation_type GaK\a
_diffrn_radiation_wavelength 1.34139
_diffrn_reflns_av_R_equivalents 0.0620
_diffrn_reflns_av_unetI/netI 0.0773
_diffrn_reflns_Laue_measured_fraction_full 0.983
_diffrn_reflns_Laue_measured_fraction_max 0.965
_diffrn_reflns_limit_h_max 12
_diffrn_reflns_limit_h_min -12
_diffrn_reflns_limit_k_max 7
_diffrn_reflns_limit_k_min -7
_diffrn_reflns_limit_l_max 24
_diffrn_reflns_limit_l_min -19
_diffrn_reflns_number 9960
_diffrn_reflns_point_group_measured_fraction_full 0.934
_diffrn_reflns_point_group_measured_fraction_max 0.914
_diffrn_reflns_theta_full 53.594
_diffrn_reflns_theta_max 54.529
_diffrn_reflns_theta_min 1.864
_exptl_absorpt_coefficient_mu 0.639
_exptl_crystal_density_diffrn 1.409
_exptl_crystal_description BLOCK
_exptl_crystal_F_000 624
_exptl_crystal_size_max 0.12
_exptl_crystal_size_mid 0.11
_exptl_crystal_size_min 0.08
_refine_diff_density_max 0.757
_refine_diff_density_min -0.731
_refine_diff_density_rms 0.111
_refine_ls_abs_structure_details
;
 Flack x determined using 1304 quotients [(I+)-(I-)]/[(I+)+(I-)]
 (Parsons, Flack and Wagner, Acta Cryst. B69 (2013) 249-259).
;
_refine_ls_abs_structure_Flack -0.11(18)
_refine_ls_extinction_method none
_refine_ls_goodness_of_fit_ref 1.106
_refine_ls_hydrogen_treatment constr
_refine_ls_matrix_type full
_refine_ls_number_parameters 387
_refine_ls_number_reflns 4753
_refine_ls_number_restraints 10
_refine_ls_restrained_S_all 1.144
_refine_ls_R_factor_all 0.1033
_refine_ls_R_factor_gt 0.0746
_refine_ls_shift/su_max 0.000
_refine_ls_shift/su_mean 0.000
_refine_ls_structure_factor_coef Fsqd
_refine_ls_weighting_details 'w=1/[\s^2^(Fo^2^)+(0.1560P)^2^+0.3705P] where P=(Fo^2^+2Fc^2^)/3'
_refine_ls_weighting_scheme calc
_refine_ls_wR_factor_gt 0.2174
_refine_ls_wR_factor_ref 0.2327
_reflns_Friedel_coverage 0.726
_reflns_Friedel_fraction_full 0.874
_reflns_Friedel_fraction_max 0.851
_reflns_number_gt 3843
_reflns_number_total 4753
_reflns_threshold_expression 'I > 2\s(I)'
_cod_data_source_file np9b01131_si_002.cif
_cod_data_source_block 20201017lin_nzy_xmm_0m_a_sq
_cod_database_code 1561308
_shelx_space_group_comment
;
The symmetry employed for this shelxl refinement is uniquely defined
by the following loop, which should always be used as a source of
symmetry information in preference to the above space-group names.
They are only intended as comments.
;
_shelx_estimated_absorpt_t_max 0.951
_shelx_estimated_absorpt_t_min 0.927
_olex2_refinement_description
;
1. Fixed Uiso
 At 1.2 times of:
  All C(H) groups, All C(H,H) groups
 At 1.5 times of:
  All C(H,H,H) groups, All O(H) groups, All O(H,H) groups
2. Restrained distances
 H2A-H5_$2
 2.1 with sigma of 0.01
 H3A-H4A_$1
 2.1 with sigma of 0.01
 H2A-H3A_$1
 2.1 with sigma of 0.01
3. Uiso/Uaniso restraints and constraints
O16 \\sim O15: within 2A with sigma of 0.001 and sigma for terminal atoms of
0.002 within 2A
4. Others
 Sof(O16)=Sof(H16C)=Sof(H16D)=1-FVAR(1)
 Sof(O15)=Sof(H15C)=Sof(H15D)=FVAR(1)
5.a Riding coordinates:
 C3(H3), C13(H13), C26(H26A,H26B,H26C), O1(H1), O4(H4A), O13(H13A,H13B),
 O14(H14A,H14B), O15(H15C,H15D)
5.b Free rotating group:
 O16(H16C,H16D)
5.c Ternary CH refined with riding coordinates:
 C2(H2), C4(H4), C5(H5), C6(H6), C7(H7), C12(H12)
5.d Secondary CH2 refined with riding coordinates:
 C1(H1A,H1B), C15(H15A,H15B), C16(H16A,H16B), C19(H19A,H19B)
5.e Aromatic/amide H refined with riding coordinates:
 C22(H22), C23(H23), C25(H25)
5.f Idealised Me refined as rotating group:
 C10(H10A,H10B,H10C)
5.g Idealised tetrahedral OH refined as rotating group:
 O3(H3A), O8(H8), O2(H2A)
;
_shelx_shelxl_version_number 2018/3
_olex2_submission_special_instructions 'No special instructions were received'

loop_
_space_group_symop_operation_xyz
'x, y, z'
'-x, y+1/2, -z'

loop_
_atom_site_label
_atom_site_type_symbol
_atom_site_fract_x
_atom_site_fract_y
_atom_site_fract_z
_atom_site_U_iso_or_equiv
_atom_site_adp_type
_atom_site_occupancy
_atom_site_site_symmetry_order
_atom_site_calc_flag
_atom_site_refinement_flags_posn
_atom_site_refinement_flags_adp
_atom_site_refinement_flags_occupancy
_atom_site_disorder_assembly
_atom_site_disorder_group
C26 C 0.4552(6) 0.0644(14) 0.5518(4) 0.0445(19) Uani 1 1 d . . . . .
H1A H 0.430475 -0.072944 0.531226 0.053 Uiso 1 1 calc R U . . .
H1B H 0.487037 0.155385 0.518111 0.053 Uiso 1 1 calc R U . . .
C25 C 0.3397(6) 0.1664(11) 0.5742(3) 0.0277(13) Uani 1 1 d . . . . .
H2 H 0.305758 0.074750 0.607723 0.033 Uiso 1 1 calc R U . . .
C24 C 0.2377(6) 0.2002(11) 0.5181(3) 0.0295(14) Uani 1 1 d . . . . .
H3 H 0.273938 0.279788 0.482591 0.035 Uiso 1 1 d R U . . .
C23 C 0.1291(6) 0.3209(11) 0.5407(3) 0.0291(14) Uani 1 1 d . . . . .
H4 H 0.085277 0.228685 0.570615 0.035 Uiso 1 1 calc R U . . .
C22 C 0.1734(6) 0.5225(11) 0.5769(3) 0.0270(13) Uani 1 1 d . . . . .
H5 H 0.209332 0.623663 0.546519 0.032 Uiso 1 1 calc R U . . .
C21 C 0.2751(5) 0.4602(10) 0.6318(3) 0.0264(13) Uani 1 1 d . . . . .
H6 H 0.240436 0.359597 0.662667 0.032 Uiso 1 1 calc R U . . .
C2 C 0.2984(5) 0.6603(11) 0.7299(3) 0.0257(13) Uani 1 1 d . . . . .
H7 H 0.231353 0.557509 0.739575 0.031 Uiso 1 1 calc R U . . .
C3 C 0.2542(6) 0.8866(11) 0.7420(3) 0.0264(13) Uani 1 1 d . . . . .
C4 C 0.2265(5) 0.9136(11) 0.8137(3) 0.0251(13) Uani 1 1 d . . . . .
C17 C 0.1030(6) 0.8069(12) 0.8287(3) 0.0310(14) Uani 1 1 d . . . . .
H10A H 0.090978 0.828816 0.874503 0.046 Uiso 1 1 calc R U . . .
H10B H 0.107481 0.654864 0.819891 0.046 Uiso 1 1 calc R U . . .
H10C H 0.031952 0.868997 0.801391 0.046 Uiso 1 1 calc R U . . .
C18 C 0.2163(6) 1.1483(11) 0.8261(3) 0.0293(14) Uani 1 1 d . . . . .
C6 C 0.3650(6) 1.0288(12) 0.9070(3) 0.0279(13) Uani 1 1 d . . . . .
H12 H 0.320579 0.994501 0.945953 0.033 Uiso 1 1 calc R U . . .
C5 C 0.3429(6) 0.8448(10) 0.8578(2) 0.0242(13) Uani 1 1 d . . . . .
H13 H 0.323833 0.712021 0.881123 0.029 Uiso 1 1 d R U . . .
C10 C 0.4557(5) 0.8066(11) 0.8175(2) 0.0243(13) Uani 1 1 d . . . . .
C19 C 0.4690(5) 0.9926(12) 0.7718(3) 0.0283(14) Uani 1 1 d . . . . .
H15A H 0.493076 1.120926 0.797553 0.034 Uiso 1 1 calc R U . . .
H15B H 0.537249 0.962037 0.744079 0.034 Uiso 1 1 calc R U . . .
C1 C 0.4211(6) 0.6140(11) 0.7741(3) 0.0277(13) Uani 1 1 d . . . . .
H16A H 0.408917 0.488501 0.801383 0.033 Uiso 1 1 calc R U . . .
H16B H 0.490475 0.583194 0.747206 0.033 Uiso 1 1 calc R U . . .
C9 C 0.5747(6) 0.7779(11) 0.8633(3) 0.0264(13) Uani 1 1 d . . . . .
C8 C 0.5941(6) 0.9140(12) 0.9163(3) 0.0290(14) Uani 1 1 d . . . . .
C7 C 0.5002(6) 1.0863(12) 0.9296(3) 0.0365(16) Uani 1 1 d . . . . .
H19A H 0.507275 1.115016 0.976827 0.044 Uiso 1 1 calc R U . . .
H19B H 0.522435 1.218042 0.907577 0.044 Uiso 1 1 calc R U . . .
C14 C 0.7043(6) 0.8805(11) 0.9560(2) 0.0272(14) Uani 1 1 d . . . . .
C13 C 0.7943(5) 0.7291(12) 0.9474(3) 0.0302(15) Uani 1 1 d . . . . .
C15 C 0.8923(6) 0.7530(13) 1.0001(3) 0.0358(16) Uani 1 1 d . . . . .
H22 H 0.966669 0.670145 1.008121 0.043 Uiso 1 1 calc R U . . .
C16 C 0.8571(6) 0.9157(14) 1.0353(3) 0.0381(17) Uani 1 1 d . . . . .
H23 H 0.905081 0.966670 1.073333 0.046 Uiso 1 1 calc R U . . .
C12 C 0.7710(6) 0.5925(13) 0.8938(3) 0.0334(15) Uani 1 1 d . . . . .
C11 C 0.6631(6) 0.6179(12) 0.8525(3) 0.0310(14) Uani 1 1 d . . . . .
H25 H 0.647421 0.526738 0.816165 0.037 Uiso 1 1 calc R U . . .
C20 C 0.8388(8) 0.2869(16) 0.8378(4) 0.053(2) Uani 1 1 d . . . . .
H26A H 0.779045 0.344983 0.803147 0.080 Uiso 1 1 d R U . . .
H26B H 0.803155 0.158503 0.855187 0.080 Uiso 1 1 d R U . . .
H26C H 0.918325 0.252253 0.820267 0.080 Uiso 1 1 d R U . . .
O1 O 0.5527(5) 0.0294(12) 0.6002(3) 0.0626(17) Uani 1 1 d . . . . .
H1 H 0.601033 0.132929 0.608829 0.094 Uiso 1 1 d R U . . .
O3 O 0.0413(5) 0.3722(9) 0.48502(19) 0.0401(12) Uani 1 1 d . . . . .
H3A H 0.019179 0.260714 0.464921 0.060 Uiso 1 1 calc DR U . . .
O4 O 0.0732(4) 0.6199(8) 0.60597(18) 0.0333(11) Uani 1 1 d . . . . .
H4A H 0.018498 0.583098 0.630186 0.050 Uiso 1 1 d R U . . .
O5 O 0.3773(4) 0.3673(8) 0.60265(19) 0.0329(11) Uani 1 1 d . . . . .
O6 O 0.3189(4) 0.6458(7) 0.66356(18) 0.0280(10) Uani 1 1 d . . . . .
O7 O 0.3534(4) 1.0323(8) 0.73129(17) 0.0278(10) Uani 1 1 d . . . . .
O8 O 0.1515(4) 0.9429(8) 0.69939(19) 0.0310(10) Uani 1 1 d . . . . .
H8 H 0.150439 0.869387 0.665581 0.047 Uiso 1 1 calc R U . . .
O9 O 0.1421(4) 1.2751(8) 0.8007(2) 0.0351(11) Uani 1 1 d . . . . .
O10 O 0.3035(4) 1.2107(8) 0.8746(2) 0.0325(10) Uani 1 1 d . . . . .
O11 O 0.7423(4) 1.0018(8) 1.01017(18) 0.0321(10) Uani 1 1 d . . . . .
O12 O 0.8616(4) 0.4402(10) 0.8887(2) 0.0451(13) Uani 1 1 d . . . . .
O2 O 0.1919(5) -0.0039(8) 0.4937(2) 0.0413(12) Uani 1 1 d . . . . .
H2A H 0.149931 -0.061542 0.520996 0.062 Uiso 1 1 calc DR U . . .
O13 O 0.7206(6) 0.3601(11) 0.6161(3) 0.0585(16) Uani 1 1 d . . . . .
H13A H 0.724840 0.360234 0.574423 0.088 Uiso 1 1 d R U . . .
H13B H 0.798830 0.368894 0.632823 0.088 Uiso 1 1 d R U . . .
O14 O 0.9529(7) 0.3202(19) 0.6823(4) 0.093(3) Uani 1 1 d . . . . .
H14A H 0.999424 0.329414 0.719287 0.140 Uiso 1 1 d R U . . .
H14B H 0.995224 0.237274 0.658957 0.140 Uiso 1 1 d R U . . .
O15 O 0.6730(8) 0.7267(16) 0.6755(4) 0.0469(18) Uani 0.614(9) 1 d . U P A 1
H15C H 0.698403 0.605021 0.662094 0.070 Uiso 0.614(9) 1 d R U P A 1
H15D H 0.633613 0.821061 0.650464 0.070 Uiso 0.614(9) 1 d R U P A 1
O16 O 0.7897(13) 0.829(3) 0.6918(7) 0.0477(19) Uani 0.386(9) 1 d G U P A 2
H16C H 0.783451 0.816277 0.733151 0.072 Uiso 0.386(9) 1 d G U P A 2
H16D H 0.849481 0.917899 0.685619 0.072 Uiso 0.386(9) 1 d G U P A 2

loop_
_atom_site_aniso_label
_atom_site_aniso_U_11
_atom_site_aniso_U_22
_atom_site_aniso_U_33
_atom_site_aniso_U_23
_atom_site_aniso_U_13
_atom_site_aniso_U_12
C26 0.026(3) 0.046(5) 0.062(4) -0.014(4) 0.005(3) -0.001(3)
C25 0.028(3) 0.025(3) 0.030(3) -0.005(2) 0.002(2) -0.001(3)
C24 0.039(3) 0.025(4) 0.025(2) -0.002(2) 0.000(2) -0.011(3)
C23 0.032(3) 0.027(4) 0.026(2) 0.003(2) -0.009(2) -0.004(3)
C22 0.031(3) 0.024(3) 0.024(2) -0.003(2) -0.005(2) -0.003(3)
C21 0.026(3) 0.023(4) 0.029(3) 0.000(2) -0.004(2) -0.006(3)
C2 0.027(3) 0.023(3) 0.027(2) 0.000(2) -0.002(2) -0.002(3)
C3 0.023(3) 0.026(4) 0.028(2) 0.001(2) -0.004(2) 0.001(3)
C4 0.022(3) 0.024(3) 0.029(2) 0.000(2) -0.001(2) 0.003(3)
C17 0.024(3) 0.030(4) 0.038(3) 0.001(3) 0.000(2) 0.001(3)
C18 0.024(3) 0.031(4) 0.033(3) 0.001(3) 0.003(2) 0.001(3)
C6 0.028(3) 0.031(4) 0.025(2) -0.009(3) 0.000(2) 0.008(3)
C5 0.027(3) 0.018(3) 0.027(2) 0.000(2) -0.001(2) -0.001(3)
C10 0.024(3) 0.026(4) 0.023(2) -0.002(2) -0.002(2) 0.000(3)
C19 0.018(3) 0.036(4) 0.030(3) -0.005(3) -0.003(2) -0.002(3)
C1 0.027(3) 0.027(4) 0.028(2) -0.004(2) -0.007(2) 0.003(3)
C9 0.027(3) 0.027(4) 0.024(2) 0.001(2) -0.003(2) -0.002(3)
C8 0.024(3) 0.035(4) 0.027(2) -0.002(3) -0.002(2) 0.002(3)
C7 0.040(4) 0.033(4) 0.035(3) -0.012(3) -0.005(3) 0.008(3)
C14 0.024(3) 0.033(4) 0.024(2) -0.001(3) -0.002(2) -0.003(3)
C13 0.018(3) 0.041(4) 0.030(3) 0.000(3) -0.002(2) 0.003(3)
C15 0.018(3) 0.052(5) 0.036(3) 0.000(3) -0.006(2) -0.001(3)
C16 0.023(3) 0.060(5) 0.030(3) -0.006(3) -0.005(2) -0.006(3)
C12 0.025(3) 0.042(4) 0.032(3) -0.005(3) -0.002(2) 0.013(3)
C11 0.027(3) 0.037(4) 0.028(3) -0.007(3) -0.002(2) 0.005(3)
C20 0.038(4) 0.049(5) 0.071(5) -0.023(4) -0.001(4) 0.019(4)
O1 0.036(3) 0.056(4) 0.092(4) -0.012(4) -0.009(3) 0.000(3)
O3 0.047(3) 0.035(3) 0.033(2) -0.005(2) -0.0226(19) 0.005(2)
O4 0.031(2) 0.035(3) 0.0313(19) 0.0002(19) -0.0085(16) 0.006(2)
O5 0.024(2) 0.032(3) 0.042(2) -0.011(2) 0.0003(17) -0.003(2)
O6 0.031(2) 0.024(2) 0.0272(18) -0.0077(17) -0.0061(16) -0.006(2)
O7 0.029(2) 0.026(2) 0.0280(18) 0.0021(17) -0.0020(16) -0.002(2)
O8 0.024(2) 0.033(3) 0.0330(19) 0.0001(18) -0.0094(17) 0.004(2)
O9 0.034(2) 0.026(3) 0.044(2) 0.004(2) 0.0002(19) 0.009(2)
O10 0.033(2) 0.023(3) 0.040(2) -0.0046(19) -0.0014(18) 0.0074(19)
O11 0.028(2) 0.040(3) 0.0269(18) -0.0088(19) -0.0045(16) -0.003(2)
O12 0.029(2) 0.048(4) 0.055(3) -0.019(2) -0.010(2) 0.014(2)
O2 0.051(3) 0.025(3) 0.045(2) -0.010(2) -0.011(2) -0.005(2)
O13 0.057(3) 0.058(4) 0.058(3) 0.009(3) -0.004(3) -0.003(3)
O14 0.056(4) 0.141(9) 0.080(4) 0.031(5) -0.010(3) 0.011(5)
O15 0.040(4) 0.040(5) 0.060(4) -0.001(3) -0.001(3) 0.010(3)
O16 0.041(4) 0.040(5) 0.061(4) -0.001(4) -0.002(3) 0.010(4)

loop_
_atom_type_symbol
_atom_type_description
_atom_type_scat_dispersion_real
_atom_type_scat_dispersion_imag
_atom_type_scat_source
C C 0.0148 0.0070 'International Tables Vol C Tables 4.2.6.8 and 6.1.1.4'
H H 0.0000 0.0000 'International Tables Vol C Tables 4.2.6.8 and 6.1.1.4'
O O 0.0412 0.0250 'International Tables Vol C Tables 4.2.6.8 and 6.1.1.4'

loop_
_geom_angle_atom_site_label_1
_geom_angle_atom_site_label_2
_geom_angle_atom_site_label_3
_geom_angle
_geom_angle_site_symmetry_1
_geom_angle_site_symmetry_3
_geom_angle_publ_flag
H1A C26 H1B 107.6 . . ?
C25 C26 H1A 108.6 . . ?
C25 C26 H1B 108.6 . . ?
O1 C26 H1A 108.6 . . ?
O1 C26 H1B 108.6 . . ?
O1 C26 C25 114.8(6) . . ?
C26 C25 H2 109.4 . . ?
C26 C25 C24 111.4(5) . . ?
C24 C25 H2 109.4 . . ?
O5 C25 C26 107.6(5) . . ?
O5 C25 H2 109.4 . . ?
O5 C25 C24 109.6(5) . . ?
C25 C24 H3 109.5 . . ?
C23 C24 C25 110.1(5) . . ?
C23 C24 H3 110.0 . . ?
O2 C24 C25 109.2(5) . . ?
O2 C24 H3 109.3 . . ?
O2 C24 C23 108.5(5) . . ?
C24 C23 H4 108.8 . . ?
C24 C23 C22 111.6(5) . . ?
C22 C23 H4 108.8 . . ?
O3 C23 C24 108.7(5) . . ?
O3 C23 H4 108.8 . . ?
O3 C23 C22 110.3(5) . . ?
C23 C22 H5 110.1 . . ?
C23 C22 C21 107.9(5) . . ?
C21 C22 H5 110.1 . . ?
O4 C22 C23 111.2(5) . . ?
O4 C22 H5 110.1 . . ?
O4 C22 C21 107.4(4) . . ?
C22 C21 H6 111.0 . . ?
O5 C21 C22 107.6(4) . . ?
O5 C21 H6 111.0 . . ?
O6 C21 C22 108.0(5) . . ?
O6 C21 H6 111.0 . . ?
O6 C21 O5 108.2(5) . . ?
C3 C2 H7 109.6 . . ?
C3 C2 C1 109.6(5) . . ?
C1 C2 H7 109.6 . . ?
O6 C2 H7 109.6 . . ?
O6 C2 C3 107.4(5) . . ?
O6 C2 C1 111.0(4) . . ?
C2 C3 C4 110.4(5) . . ?
O7 C3 C2 109.3(5) . . ?
O7 C3 C4 107.0(5) . . ?
O8 C3 C2 111.9(5) . . ?
O8 C3 C4 111.6(5) . . ?
O8 C3 O7 106.4(5) . . ?
C17 C4 C3 113.3(5) . . ?
C18 C4 C3 107.1(5) . . ?
C18 C4 C17 108.6(5) . . ?
C18 C4 C5 104.3(5) . . ?
C5 C4 C3 108.6(4) . . ?
C5 C4 C17 114.4(5) . . ?
C4 C17 H10A 109.5 . . ?
C4 C17 H10B 109.5 . . ?
C4 C17 H10C 109.5 . . ?
H10A C17 H10B 109.5 . . ?
H10A C17 H10C 109.5 . . ?
H10B C17 H10C 109.5 . . ?
O9 C18 C4 129.2(6) . . ?
O9 C18 O10 119.9(6) . . ?
O10 C18 C4 110.8(5) . . ?
C5 C6 H12 108.4 . . ?
C7 C6 H12 108.4 . . ?
C7 C6 C5 117.4(5) . . ?
O10 C6 H12 108.4 . . ?
O10 C6 C5 104.9(4) . . ?
O10 C6 C7 108.9(6) . . ?
C4 C5 C6 103.9(5) . . ?
C4 C5 H13 109.7 . . ?
C4 C5 C10 110.5(4) . . ?
C6 C5 H13 109.6 . . ?
C6 C5 C10 113.4(5) . . ?
C10 C5 H13 109.7 . . ?
C19 C10 C5 109.9(5) . . ?
C19 C10 C1 106.1(4) . . ?
C1 C10 C5 106.6(5) . . ?
C9 C10 C5 109.1(4) . . ?
C9 C10 C19 110.9(5) . . ?
C9 C10 C1 114.0(5) . . ?
C10 C19 H15A 109.3 . . ?
C10 C19 H15B 109.3 . . ?
H15A C19 H15B 108.0 . . ?
O7 C19 C10 111.6(5) . . ?
O7 C19 H15A 109.3 . . ?
O7 C19 H15B 109.3 . . ?
C2 C1 H16A 109.8 . . ?
C2 C1 H16B 109.8 . . ?
C10 C1 C2 109.6(5) . . ?
C10 C1 H16A 109.8 . . ?
C10 C1 H16B 109.8 . . ?
H16A C1 H16B 108.2 . . ?
C8 C9 C10 117.8(6) . . ?
C8 C9 C11 121.2(6) . . ?
C11 C9 C10 121.0(5) . . ?
C9 C8 C7 122.5(6) . . ?
C14 C8 C9 115.1(6) . . ?
C14 C8 C7 122.4(6) . . ?
C6 C7 C8 113.2(6) . . ?
C6 C7 H19A 108.9 . . ?
C6 C7 H19B 108.9 . . ?
C8 C7 H19A 108.9 . . ?
C8 C7 H19B 108.9 . . ?
H19A C7 H19B 107.7 . . ?
C8 C14 C13 126.1(6) . . ?
C8 C14 O11 124.0(6) . . ?
C13 C14 O11 109.9(5) . . ?
C14 C13 C15 106.7(6) . . ?
C14 C13 C12 117.4(5) . . ?
C12 C13 C15 135.9(6) . . ?
C13 C15 H22 127.1 . . ?
C16 C15 C13 105.9(6) . . ?
C16 C15 H22 127.1 . . ?
C15 C16 H23 123.8 . . ?
C15 C16 O11 112.4(5) . . ?
O11 C16 H23 123.8 . . ?
C11 C12 C13 119.3(6) . . ?
C11 C12 O12 125.7(6) . . ?
O12 C12 C13 115.0(5) . . ?
C9 C11 H25 119.5 . . ?
C12 C11 C9 121.0(6) . . ?
C12 C11 H25 119.5 . . ?
H26A C20 H26B 109.5 . . ?
H26A C20 H26C 109.5 . . ?
H26B C20 H26C 109.5 . . ?
O12 C20 H26A 109.5 . . ?
O12 C20 H26B 109.3 . . ?
O12 C20 H26C 109.6 . . ?
C26 O1 H1 115.3 . . ?
C23 O3 H3A 109.5 . . ?
C22 O4 H4A 137.1 . . ?
C21 O5 C25 110.2(4) . . ?
C21 O6 C2 115.7(5) . . ?
C3 O7 C19 113.4(4) . . ?
C3 O8 H8 109.5 . . ?
C18 O10 C6 110.8(5) . . ?
C14 O11 C16 105.1(5) . . ?
C12 O12 C20 117.5(5) . . ?
C24 O2 H2A 109.5 . . ?
H13A O13 H13B 104.5 . . ?
H14A O14 H14B 104.5 . . ?
H15C O15 H15D 124.2 . . ?
H16C O16 H16D 109.5 . . ?

loop_
_geom_bond_atom_site_label_1
_geom_bond_atom_site_label_2
_geom_bond_distance
_geom_bond_site_symmetry_2
_geom_bond_publ_flag
C26 H1A 0.9900 . ?
C26 H1B 0.9900 . ?
C26 C25 1.505(9) . ?
C26 O1 1.386(10) . ?
C25 H2 1.0000 . ?
C25 C24 1.523(8) . ?
C25 O5 1.439(8) . ?
C24 H3 1.0001 . ?
C24 C23 1.500(9) . ?
C24 O2 1.451(8) . ?
C23 H4 1.0000 . ?
C23 C22 1.528(9) . ?
C23 O3 1.446(7) . ?
C22 H5 1.0000 . ?
C22 C21 1.539(8) . ?
C22 O4 1.418(8) . ?
C21 H6 1.0000 . ?
C21 O5 1.424(7) . ?
C21 O6 1.401(7) . ?
C2 H7 1.0000 . ?
C2 C3 1.533(10) . ?
C2 C1 1.545(8) . ?
C2 O6 1.418(6) . ?
C3 C4 1.556(7) . ?
C3 O7 1.435(8) . ?
C3 O8 1.380(7) . ?
C4 C17 1.537(8) . ?
C4 C18 1.511(10) . ?
C4 C5 1.525(8) . ?
C17 H10A 0.9800 . ?
C17 H10B 0.9800 . ?
C17 H10C 0.9800 . ?
C18 O9 1.208(8) . ?
C18 O10 1.356(8) . ?
C6 H12 1.0000 . ?
C6 C5 1.550(8) . ?
C6 C7 1.511(9) . ?
C6 O10 1.453(8) . ?
C5 H13 0.9998 . ?
C5 C10 1.550(7) . ?
C10 C19 1.526(9) . ?
C10 C1 1.535(9) . ?
C10 C9 1.514(8) . ?
C19 H15A 0.9900 . ?
C19 H15B 0.9900 . ?
C19 O7 1.439(7) . ?
C1 H16A 0.9900 . ?
C1 H16B 0.9900 . ?
C9 C8 1.395(9) . ?
C9 C11 1.414(10) . ?
C8 C7 1.523(10) . ?
C8 C14 1.378(9) . ?
C7 H19A 0.9900 . ?
C7 H19B 0.9900 . ?
C14 C13 1.379(10) . ?
C14 O11 1.385(7) . ?
C13 C15 1.439(8) . ?
C13 C12 1.407(9) . ?
C15 H22 0.9500 . ?
C15 C16 1.338(11) . ?
C16 H23 0.9500 . ?
C16 O11 1.389(8) . ?
C12 C11 1.370(9) . ?
C12 O12 1.374(9) . ?
C11 H25 0.9500 . ?
C20 H26A 0.9801 . ?
C20 H26B 0.9800 . ?
C20 H26C 0.9799 . ?
C20 O12 1.435(9) . ?
O1 H1 0.8402 . ?
O3 H3A 0.8400 . ?
O4 H4A 0.8402 . ?
O8 H8 0.8400 . ?
O2 H2A 0.8400 . ?
O13 H13A 0.8699 . ?
O13 H13B 0.8704 . ?
O14 H14A 0.8702 . ?
O14 H14B 0.8701 . ?
O15 H15C 0.8698 . ?
O15 H15D 0.8699 . ?
O16 H16C 0.8703 . ?
O16 H16D 0.8698 . ?

loop_
_geom_torsion_atom_site_label_1
_geom_torsion_atom_site_label_2
_geom_torsion_atom_site_label_3
_geom_torsion_atom_site_label_4
_geom_torsion
_geom_torsion_site_symmetry_1
_geom_torsion_site_symmetry_2
_geom_torsion_site_symmetry_3
_geom_torsion_site_symmetry_4
_geom_torsion_publ_flag
C26 C25 C24 C23 -174.5(6) . . . . ?
C26 C25 C24 O2 66.3(7) . . . . ?
C26 C25 O5 C21 -173.1(5) . . . . ?
C25 C24 C23 C22 51.4(7) . . . . ?
C25 C24 C23 O3 173.2(5) . . . . ?
C24 C25 O5 C21 65.6(6) . . . . ?
C24 C23 C22 C21 -54.1(6) . . . . ?
C24 C23 C22 O4 -171.7(5) . . . . ?
C23 C22 C21 O5 61.4(6) . . . . ?
C23 C22 C21 O6 178.0(5) . . . . ?
C22 C21 O5 C25 -68.6(6) . . . . ?
C22 C21 O6 C2 117.8(5) . . . . ?
C2 C3 C4 C17 -74.4(6) . . . . ?
C2 C3 C4 C18 165.9(5) . . . . ?
C2 C3 C4 C5 53.8(7) . . . . ?
C2 C3 O7 C19 -58.1(6) . . . . ?
C3 C2 C1 C10 2.2(6) . . . . ?
C3 C2 O6 C21 -137.5(5) . . . . ?
C3 C4 C18 O9 61.7(8) . . . . ?
C3 C4 C18 O10 -120.6(5) . . . . ?
C3 C4 C5 C6 131.1(5) . . . . ?
C3 C4 C5 C10 9.2(7) . . . . ?
C4 C3 O7 C19 61.4(6) . . . . ?
C4 C18 O10 C6 -9.7(6) . . . . ?
C4 C5 C10 C19 48.0(7) . . . . ?
C4 C5 C10 C1 -66.6(6) . . . . ?
C4 C5 C10 C9 169.8(5) . . . . ?
C17 C4 C18 O9 -60.9(8) . . . . ?
C17 C4 C18 O10 116.8(5) . . . . ?
C17 C4 C5 C6 -101.2(6) . . . . ?
C17 C4 C5 C10 136.8(5) . . . . ?
C18 C4 C5 C6 17.2(6) . . . . ?
C18 C4 C5 C10 -104.7(5) . . . . ?
C6 C5 C10 C19 -68.1(6) . . . . ?
C6 C5 C10 C1 177.2(5) . . . . ?
C6 C5 C10 C9 53.6(7) . . . . ?
C5 C4 C18 O9 176.7(6) . . . . ?
C5 C4 C18 O10 -5.6(6) . . . . ?
C5 C6 C7 C8 -17.3(9) . . . . ?
C5 C6 O10 C18 20.6(6) . . . . ?
C5 C10 C19 O7 -54.9(6) . . . . ?
C5 C10 C1 C2 59.3(6) . . . . ?
C5 C10 C9 C8 -42.8(7) . . . . ?
C5 C10 C9 C11 137.0(6) . . . . ?
C10 C19 O7 C3 -1.4(7) . . . . ?
C10 C9 C8 C7 0.5(9) . . . . ?
C10 C9 C8 C14 -179.8(6) . . . . ?
C10 C9 C11 C12 179.8(6) . . . . ?
C19 C10 C1 C2 -57.9(6) . . . . ?
C19 C10 C9 C8 78.4(6) . . . . ?
C19 C10 C9 C11 -101.8(7) . . . . ?
C1 C2 C3 C4 -60.7(6) . . . . ?
C1 C2 C3 O7 56.7(6) . . . . ?
C1 C2 C3 O8 174.3(4) . . . . ?
C1 C2 O6 C21 102.8(6) . . . . ?
C1 C10 C19 O7 60.1(6) . . . . ?
C1 C10 C9 C8 -161.9(6) . . . . ?
C1 C10 C9 C11 17.9(8) . . . . ?
C9 C10 C19 O7 -175.6(5) . . . . ?
C9 C10 C1 C2 179.7(4) . . . . ?
C9 C8 C7 C6 31.2(9) . . . . ?
C9 C8 C14 C13 0.5(10) . . . . ?
C9 C8 C14 O11 178.3(6) . . . . ?
C8 C9 C11 C12 -0.4(10) . . . . ?
C8 C14 C13 C15 179.8(6) . . . . ?
C8 C14 C13 C12 -1.3(10) . . . . ?
C8 C14 O11 C16 -179.7(6) . . . . ?
C7 C6 C5 C4 -143.9(6) . . . . ?
C7 C6 C5 C10 -23.9(8) . . . . ?
C7 C6 O10 C18 147.1(5) . . . . ?
C7 C8 C14 C13 -179.8(7) . . . . ?
C7 C8 C14 O11 -1.9(10) . . . . ?
C14 C8 C7 C6 -148.6(6) . . . . ?
C14 C13 C15 C16 -1.2(8) . . . . ?
C14 C13 C12 C11 1.3(10) . . . . ?
C14 C13 C12 O12 -178.0(6) . . . . ?
C13 C14 O11 C16 -1.6(7) . . . . ?
C13 C15 C16 O11 0.2(8) . . . . ?
C13 C12 C11 C9 -0.5(10) . . . . ?
C13 C12 O12 C20 175.7(7) . . . . ?
C15 C13 C12 C11 179.7(8) . . . . ?
C15 C13 C12 O12 0.4(12) . . . . ?
C15 C16 O11 C14 0.8(8) . . . . ?
C12 C13 C15 C16 -179.7(8) . . . . ?
C11 C9 C8 C7 -179.4(6) . . . . ?
C11 C9 C8 C14 0.4(9) . . . . ?
C11 C12 O12 C20 -3.5(11) . . . . ?
O1 C26 C25 C24 179.7(6) . . . . ?
O1 C26 C25 O5 59.5(8) . . . . ?
O3 C23 C22 C21 -175.0(5) . . . . ?
O3 C23 C22 O4 67.4(6) . . . . ?
O4 C22 C21 O5 -178.5(5) . . . . ?
O4 C22 C21 O6 -61.9(6) . . . . ?
O5 C25 C24 C23 -55.5(6) . . . . ?
O5 C25 C24 O2 -174.6(4) . . . . ?
O5 C21 O6 C2 -126.0(5) . . . . ?
O6 C21 O5 C25 175.0(4) . . . . ?
O6 C2 C3 C4 178.7(4) . . . . ?
O6 C2 C3 O7 -63.9(5) . . . . ?
O6 C2 C3 O8 53.7(6) . . . . ?
O6 C2 C1 C10 120.6(5) . . . . ?
O7 C3 C4 C17 166.7(5) . . . . ?
O7 C3 C4 C18 47.1(6) . . . . ?
O7 C3 C4 C5 -65.0(6) . . . . ?
O8 C3 C4 C17 50.7(7) . . . . ?
O8 C3 C4 C18 -68.9(7) . . . . ?
O8 C3 C4 C5 179.0(6) . . . . ?
O8 C3 O7 C19 -179.1(4) . . . . ?
O9 C18 O10 C6 168.2(5) . . . . ?
O10 C6 C5 C4 -22.9(6) . . . . ?
O10 C6 C5 C10 97.1(5) . . . . ?
O10 C6 C7 C8 -136.2(5) . . . . ?
O11 C14 C13 C15 1.7(7) . . . . ?
O11 C14 C13 C12 -179.5(6) . . . . ?
O12 C12 C11 C9 178.7(7) . . . . ?
O2 C24 C23 C22 171.0(4) . . . . ?
O2 C24 C23 O3 -67.3(6) . . . . ?
